data_1000155
loop_
_publ_author_name
'Lartigue, C'
'Le Bail, A'
'Percheron Guegan, A'

_publ_section_title
;
A new study of the structure of La Ni5 D6.7 using a modified Rietveld
method for the refinement of neutron powder diffraction data
;
_journal_coden_ASTM JCOMAH
_journal_name_full 'Journal of the Less-Common Metals'
_journal_page_first 65
_journal_page_last 76
_journal_paper_doi 10.1016/0022-5088(87)90034-8
_journal_volume 129
_journal_year 1987
_chemical_formula_analytical 'La Ni5 D6.7'
_chemical_formula_structural 'La Ni5 D7'
_chemical_formula_sum 'D7 La Ni5'
_chemical_name_systematic 'Lanthanum nickel deuteride (1/5/7)'
_space_group_IT_number 186
_symmetry_cell_setting hexagonal
_symmetry_Int_Tables_number 186
_symmetry_space_group_name_Hall 'P 6c -2c'
_symmetry_space_group_name_H-M 'P 63 m c'
_cell_angle_alpha 90
_cell_angle_beta 90
_cell_angle_gamma 120
_cell_formula_units_Z 2
_cell_length_a 5.409(2)
_cell_length_b 5.409(2)
_cell_length_c 8.600(1)
_cell_volume 217.9
_refine_ls_R_factor_all 0.081
_cod_database_code 1000155

loop_
_symmetry_equiv_pos_as_xyz
x,y,z
-y,x-y,z
y-x,-x,z
-y,-x,z
y-x,y,z
x,x-y,z
-x,-y,1/2+z
y,y-x,1/2+z
x-y,x,1/2+z
y,x,1/2+z
x-y,-y,1/2+z
-x,y-x,1/2+z

loop_
_atom_site_label
_atom_site_type_symbol
_atom_site_symmetry_multiplicity
_atom_site_Wyckoff_symbol
_atom_site_fract_x
_atom_site_fract_y
_atom_site_fract_z
_atom_site_occupancy
_atom_site_attached_hydrogens
_atom_site_calc_flag
La1 La0 2 a 0. 0. 0.9999(9) 1. 0 d
Ni1 Ni0 2 b 0.3333 0.6667 0.0011(11) 1. 0 d
Ni2 Ni0 2 b 0.3333 0.6667 0.4881(11) 1. 0 d
Ni3 Ni0 6 c 0.4999(7) 0.5001(7) 0.25 1. 0 d
D1 D0 2 b 0.3333 0.6667 0.8203(9) 0.72(2) 0 d
D2 D0 2 b 0.3333 0.6667 0.3203(9) 0.28 0 d
D3 D0 6 c 0.1593(5) 0.8407 0.2952(9) 0.89(1) 0 d
D4 D0 6 c 0.1593(5) 0.8407 0.7952(9) 0.11 0 d
D5 D0 6 c 0.5069(16) 0.4931 0.0577(4) 1. 0 d

loop_
_atom_type_symbol
_atom_type_oxidation_number
La0 0.000
Ni0 0.000
D0 0.000
